data_4347872
loop_
_publ_author_name
'Uemura, Kazuhiro'
'Uesugi, Naoyuki'
'Matsuyama, Akina'
'Ebihara, Masahiro'
'Yoshikawa, Hirofumi'
'Awaga, Kunio'

_publ_section_title
;
 Integration of Paramagnetic Diruthenium Complexes into an Extended Chain
 by Heterometallic Metal-Metal Bonds with Diplatinum Complexes.
;
_journal_issue 14
_journal_name_full 'Inorganic chemistry'
_journal_page_first 7003
_journal_page_last 7011
_journal_paper_doi 10.1021/acs.inorgchem.6b00741
_journal_volume 55
_journal_year 2016
_chemical_formula_sum 'C48 H128 Cl2 F42 N24 O16 P7 Pt8 Ru2'
_chemical_formula_weight 4146.29
_space_group_IT_number 64
_space_group_name_Hall '-C 2ac 2'
_space_group_name_H-M_alt 'C m c e'
_symmetry_cell_setting orthorhombic
_symmetry_space_group_name_H-M 'C m c e'
_atom_sites_solution_hydrogens geom
_atom_sites_solution_primary direct
_atom_sites_solution_secondary difmap
_audit_creation_method SHELXL-97
_cell_angle_alpha 90.00
_cell_angle_beta 90.00
_cell_angle_gamma 90.00
_cell_formula_units_Z 4
_cell_length_a 36.098(15)
_cell_length_b 12.990(5)
_cell_length_c 26.050(11)
_cell_measurement_reflns_used 6807
_cell_measurement_temperature 296(2)
_cell_measurement_theta_max 27.4835
_cell_measurement_theta_min 3.1291
_cell_volume 12215(9)
_computing_cell_refinement CRYSTALCLEAR
_computing_data_collection CRYSTALCLEAR
_computing_data_reduction CRYSTALCLEAR
_computing_molecular_graphics 'Yadokari-XG 2009 (Wakita, Nemoto et al., 2009)'
_computing_publication_material 'Yadokari-XG 2009 (Wakita, Nemoto et al., 2009)'
_computing_structure_refinement 'SHELXL-97 (Sheldrick, 1997)'
_computing_structure_solution 'SHELXS-97 (Sheldrick, 1990)'
_diffrn_ambient_temperature 293(2)
_diffrn_detector_area_resol_mean 14.6199
_diffrn_measured_fraction_theta_full 0.997
_diffrn_measured_fraction_theta_max 0.997
_diffrn_measurement_device_type 'Rigaku/MSC Mercury CCD'
_diffrn_measurement_method dtprofit.ref
_diffrn_radiation_monochromator 'Graphite Monochromator'
_diffrn_radiation_source 'Rotating Anode'
_diffrn_radiation_type MoK\a
_diffrn_radiation_wavelength 0.71070
_diffrn_reflns_av_R_equivalents 0.1437
_diffrn_reflns_av_sigmaI/netI 0.0984
_diffrn_reflns_limit_h_max 35
_diffrn_reflns_limit_h_min -46
_diffrn_reflns_limit_k_max 13
_diffrn_reflns_limit_k_min -16
_diffrn_reflns_limit_l_max 33
_diffrn_reflns_limit_l_min -33
_diffrn_reflns_number 48906
_diffrn_reflns_theta_full 27.48
_diffrn_reflns_theta_max 27.48
_diffrn_reflns_theta_min 3.13
_exptl_absorpt_coefficient_mu 9.618
_exptl_absorpt_correction_T_max 0.4464
_exptl_absorpt_correction_T_min 0.1605
_exptl_absorpt_correction_type multi-scan
_exptl_absorpt_process_details 'REQAB (Rigaku, 1998)'
_exptl_crystal_colour yellow
_exptl_crystal_density_diffrn 2.255
_exptl_crystal_density_method 'not measured'
_exptl_crystal_description needle
_exptl_crystal_F_000 7764
_exptl_crystal_size_max 0.30
_exptl_crystal_size_mid 0.10
_exptl_crystal_size_min 0.10
_refine_diff_density_max 1.968
_refine_diff_density_min -2.509
_refine_diff_density_rms 0.307
_refine_ls_extinction_method none
_refine_ls_goodness_of_fit_ref 1.909
_refine_ls_hydrogen_treatment constr
_refine_ls_matrix_type full
_refine_ls_number_parameters 315
_refine_ls_number_reflns 7094
_refine_ls_number_restraints 0
_refine_ls_restrained_S_all 1.909
_refine_ls_R_factor_all 0.2253
_refine_ls_R_factor_gt 0.1972
_refine_ls_shift/su_max 0.001
_refine_ls_shift/su_mean 0.000
_refine_ls_structure_factor_coef Fsqd
_refine_ls_weighting_details 'calc w=1/[\s^2^(Fo^2^)+(0.1000P)^2^+0.0000P] where P=(Fo^2^+2Fc^2^)/3'
_refine_ls_weighting_scheme calc
_refine_ls_wR_factor_gt 0.3459
_refine_ls_wR_factor_ref 0.3549
_reflns_number_gt 6048
_reflns_number_total 7094
_reflns_threshold_expression >2sigma(I)
_cod_data_source_file ic6b00741_si_003.cif
_cod_data_source_block Yellow
_cod_original_sg_symbol_H-M 'C m c a'
_cod_database_code 4347872

loop_
_symmetry_equiv_pos_as_xyz
'x, y, z'
'-x, -y+1/2, z+1/2'
'x, -y, -z'
'-x+1/2, y, -z+1/2'
'x+1/2, y+1/2, z'
'-x+1/2, -y+1, z+1/2'
'x+1/2, -y+1/2, -z'
'-x+1, y+1/2, -z+1/2'
'-x, -y, -z'
'x, y-1/2, -z-1/2'
'-x, y, z'
'x-1/2, -y, z-1/2'
'-x+1/2, -y+1/2, -z'
'x+1/2, y, -z-1/2'
'-x+1/2, y+1/2, z'
'x, -y+1/2, z-1/2'

loop_
_atom_site_label
_atom_site_type_symbol
_atom_site_fract_x
_atom_site_fract_y
_atom_site_fract_z
_atom_site_U_iso_or_equiv
_atom_site_adp_type
_atom_site_occupancy
_atom_site_symmetry_multiplicity
_atom_site_calc_flag
_atom_site_refinement_flags
Pt1 Pt 0.39181(3) 0.14989(9) 0.59209(5) 0.0378(4) Uani 1 1 d .
Pt2 Pt 0.39459(3) 0.31343(9) 0.67513(5) 0.0388(4) Uani 1 1 d .
Ru1 Ru 0.5000 0.4386(2) 0.53104(13) 0.0285(7) Uani 1 2 d S
Cl1 Cl 0.5000 0.3057(8) 0.6025(4) 0.044(3) Uani 1 2 d S
O3 O 0.5000 0.5439(19) 0.5868(13) 0.047(8) Uani 1 2 d S
O4 O 0.4450(5) 0.4415(13) 0.5316(8) 0.038(5) Uani 1 1 d .
N5 N 0.3485(7) 0.2386(18) 0.5720(10) 0.043(6) Uiso 1 1 d .
H10 H 0.3370 0.2209 0.5445 0.052 Uiso 1 1 calc R
O1 O 0.3500(8) 0.3599(17) 0.6346(12) 0.071(8) Uani 1 1 d .
N6 N 0.3602(6) 0.0896(17) 0.6453(9) 0.033(5) Uiso 1 1 d .
H20 H 0.3509 0.0306 0.6376 0.040 Uiso 1 1 calc R
O2 O 0.3630(7) 0.2047(16) 0.7069(10) 0.062(7) Uani 1 1 d .
P2 P 0.5000 0.0140(10) 0.7351(5) 0.048(3) Uani 1 2 d S
P3 P 0.5000 0.0000 0.5000 0.056(5) Uani 1 4 d S
F10 F 0.5000 -0.063(3) 0.7838(16) 0.097(12) Uani 1 2 d S
F13 F 0.5000 0.087(3) 0.5415(15) 0.120(18) Uani 1 2 d S
F8 F 0.5000 0.091(2) 0.6892(11) 0.069(9) Uani 1 2 d S
C1 C 0.3354(9) 0.321(2) 0.5959(13) 0.042(8) Uani 1 1 d .
N2 N 0.4233(7) 0.2078(17) 0.5359(12) 0.052(8) Uani 1 1 d .
H24 H 0.4099 0.2134 0.5073 0.078 Uiso 1 1 calc R
H25 H 0.4424 0.1662 0.5302 0.078 Uiso 1 1 calc R
H26 H 0.4316 0.2697 0.5451 0.078 Uiso 1 1 calc R
C2 C 0.2944(11) 0.356(3) 0.5832(15) 0.060(10) Uiso 1 1 d .
C11 C 0.5000 0.645(3) 0.5687(16) 0.036(9) Uiso 1 2 d S
C6 C 0.3514(9) 0.123(2) 0.6884(12) 0.041(7) Uani 1 1 d .
N4 N 0.4251(8) 0.432(2) 0.6453(13) 0.064(8) Uani 1 1 d .
H30 H 0.4284 0.4214 0.6118 0.095 Uiso 1 1 calc R
H31 H 0.4471 0.4339 0.6608 0.095 Uiso 1 1 calc R
H32 H 0.4133 0.4907 0.6503 0.095 Uiso 1 1 calc R
F11 F 0.4582(7) 0.016(3) 0.7352(14) 0.141(14) Uani 1 1 d .
P1 P 0.1147(5) 0.2330(13) 0.6149(8) 0.116(6) Uani 1 1 d .
C12 C 0.5000 0.727(2) 0.6143(13) 0.019(7) Uiso 1 2 d S
C13 C 0.4277(11) 0.5000 0.5000 0.033(9) Uiso 1 2 d S
N1 N 0.4321(9) 0.047(2) 0.6140(11) 0.074(10) Uani 1 1 d .
H21 H 0.4231 0.0055 0.6380 0.110 Uiso 1 1 calc R
H22 H 0.4514 0.0816 0.6265 0.110 Uiso 1 1 calc R
H23 H 0.4392 0.0104 0.5869 0.110 Uiso 1 1 calc R
N3 N 0.4366(7) 0.270(2) 0.7234(10) 0.051(7) Uani 1 1 d .
H27 H 0.4308 0.2112 0.7386 0.077 Uiso 1 1 calc R
H28 H 0.4400 0.3188 0.7471 0.077 Uiso 1 1 calc R
H29 H 0.4574 0.2623 0.7054 0.077 Uiso 1 1 calc R
C14 C 0.3850(11) 0.5000 0.5000 0.055(15) Uani 1 2 d S
C7 C 0.3245(9) 0.063(3) 0.7214(13) 0.060(10) Uani 1 1 d .
C8 C 0.2917(15) 0.005(4) 0.691(2) 0.119(19) Uiso 1 1 d .
H11 H 0.2824 0.0492 0.6641 0.178 Uiso 1 1 calc R
H12 H 0.2720 -0.0121 0.7139 0.178 Uiso 1 1 calc R
H13 H 0.3012 -0.0571 0.6754 0.178 Uiso 1 1 calc R
C3 C 0.2909(13) 0.354(3) 0.5251(17) 0.091(14) Uiso 1 1 d .
H1 H 0.2814 0.2885 0.5144 0.137 Uiso 1 1 calc R
H2 H 0.3148 0.3653 0.5099 0.137 Uiso 1 1 calc R
H3 H 0.2742 0.4075 0.5143 0.137 Uiso 1 1 calc R
C4 C 0.2924(13) 0.468(3) 0.5895(17) 0.082(14) Uani 1 1 d .
H4 H 0.2670 0.4895 0.5867 0.123 Uiso 1 1 calc R
H5 H 0.3068 0.5004 0.5632 0.123 Uiso 1 1 calc R
H6 H 0.3019 0.4863 0.6226 0.123 Uiso 1 1 calc R
C9 C 0.3028(13) 0.126(3) 0.7611(18) 0.093(14) Uiso 1 1 d .
H14 H 0.3010 0.1964 0.7497 0.140 Uiso 1 1 calc R
H15 H 0.3154 0.1239 0.7935 0.140 Uiso 1 1 calc R
H16 H 0.2784 0.0980 0.7648 0.140 Uiso 1 1 calc R
F7 F 0.5000 -0.062(6) 0.697(3) 0.29(5) Uani 1 2 d S
F5 F 0.0845(11) 0.172(3) 0.5841(14) 0.145(13) Uani 1 1 d .
F9 F 0.5000 0.108(5) 0.771(3) 0.22(3) Uiso 1 2 d S
C10 C 0.3445(13) -0.027(5) 0.748(2) 0.13(2) Uani 1 1 d .
H17 H 0.3646 -0.0502 0.7265 0.200 Uiso 1 1 calc R
H18 H 0.3274 -0.0825 0.7532 0.200 Uiso 1 1 calc R
H19 H 0.3542 -0.0046 0.7803 0.200 Uiso 1 1 calc R
C5 C 0.2720(18) 0.284(4) 0.614(2) 0.14(2) Uiso 1 1 d .
H7 H 0.2878 0.2470 0.6373 0.203 Uiso 1 1 calc R
H8 H 0.2598 0.2358 0.5916 0.203 Uiso 1 1 calc R
H9 H 0.2538 0.3215 0.6331 0.203 Uiso 1 1 calc R
F1 F 0.1390(15) 0.226(3) 0.561(2) 0.24(3) Uani 1 1 d .
F2 F 0.0922(16) 0.318(4) 0.605(2) 0.194(19) Uiso 1 1 d .
F4 F 0.1343(11) 0.129(2) 0.6202(15) 0.150(15) Uani 1 1 d .
F6 F 0.1451(16) 0.265(5) 0.644(3) 0.28(3) Uani 1 1 d .
F3 F 0.094(2) 0.228(7) 0.6632(16) 0.37(5) Uani 1 1 d .
F12 F 0.4698(10) 0.058(2) 0.4696(16) 0.22(3) Uani 1 1 d .
O5 O 0.5000 0.673(3) 0.5250(12) 0.061(10) Uani 1 2 d S

loop_
_atom_site_aniso_label
_atom_site_aniso_U_11
_atom_site_aniso_U_22
_atom_site_aniso_U_33
_atom_site_aniso_U_23
_atom_site_aniso_U_13
_atom_site_aniso_U_12
Pt1 0.0349(7) 0.0395(6) 0.0390(7) -0.0042(5) 0.0020(6) -0.0011(5)
Pt2 0.0326(6) 0.0455(7) 0.0384(7) -0.0047(5) -0.0021(6) -0.0009(5)
Ru1 0.0314(18) 0.0248(14) 0.0293(18) 0.0050(13) 0.000 0.000
Cl1 0.044(6) 0.038(5) 0.049(7) 0.035(5) 0.000 0.000
O3 0.038(18) 0.031(15) 0.07(2) -0.022(14) 0.000 0.000
O4 0.027(11) 0.032(9) 0.054(14) -0.006(9) -0.002(10) 0.021(8)
O1 0.08(2) 0.046(14) 0.08(2) -0.009(13) -0.016(17) 0.019(13)
O2 0.072(18) 0.040(13) 0.074(18) -0.010(12) 0.000(15) 0.000(11)
P2 0.036(7) 0.061(8) 0.046(8) 0.014(6) 0.000 0.000
P3 0.052(12) 0.048(10) 0.067(14) -0.023(9) 0.000 0.000
F10 0.06(2) 0.11(3) 0.12(3) 0.05(2) 0.000 0.000
F13 0.036(18) 0.17(4) 0.15(4) -0.15(3) 0.000 0.000
F8 0.061(19) 0.09(2) 0.059(19) 0.062(16) 0.000 0.000
C1 0.05(2) 0.034(15) 0.044(19) 0.018(15) 0.018(16) 0.025(14)
N2 0.037(16) 0.033(13) 0.09(2) 0.011(14) 0.014(15) 0.005(11)
C6 0.05(2) 0.041(17) 0.035(18) -0.004(13) 0.006(15) 0.009(14)
N4 0.043(18) 0.069(19) 0.08(2) -0.007(17) 0.011(17) 0.008(14)
F11 0.051(17) 0.20(3) 0.17(3) 0.13(3) -0.003(18) -0.034(18)
P1 0.098(13) 0.106(11) 0.144(16) -0.043(11) -0.052(12) 0.040(9)
N1 0.08(3) 0.11(3) 0.029(17) 0.013(16) -0.023(17) -0.01(2)
N3 0.041(17) 0.069(18) 0.044(17) 0.006(14) -0.015(13) 0.013(13)
C14 0.01(2) 0.04(2) 0.11(4) 0.04(3) 0.000 0.000
C7 0.027(18) 0.12(3) 0.03(2) 0.010(19) 0.015(15) 0.010(19)
C4 0.08(3) 0.08(3) 0.08(3) -0.02(2) -0.01(3) 0.03(2)
F7 0.47(15) 0.24(8) 0.16(7) -0.03(6) 0.000 0.000
F5 0.16(3) 0.16(3) 0.11(3) -0.01(2) 0.02(3) 0.03(3)
C10 0.06(3) 0.22(7) 0.12(5) 0.09(5) -0.02(3) -0.02(4)
F1 0.30(6) 0.17(3) 0.26(6) 0.01(4) 0.17(5) -0.10(4)
F4 0.19(4) 0.070(18) 0.19(4) 0.03(2) -0.05(3) 0.00(2)
F6 0.17(5) 0.32(7) 0.34(8) -0.04(6) -0.15(5) -0.02(5)
F3 0.33(9) 0.72(16) 0.05(3) -0.13(6) 0.03(4) -0.06(9)
F12 0.20(3) 0.20(3) 0.27(5) -0.20(3) -0.17(3) 0.14(3)
O5 0.012(15) 0.14(3) 0.036(19) 0.030(19) 0.000 0.000

loop_
_atom_type_symbol
_atom_type_description
_atom_type_scat_dispersion_real
_atom_type_scat_dispersion_imag
_atom_type_scat_source
C C 0.0033 0.0016 'International Tables Vol C Tables 4.2.6.8 and 6.1.1.4'
Cl Cl 0.1484 0.1585 'International Tables Vol C Tables 4.2.6.8 and 6.1.1.4'
F F 0.0171 0.0103 'International Tables Vol C Tables 4.2.6.8 and 6.1.1.4'
N N 0.0061 0.0033 'International Tables Vol C Tables 4.2.6.8 and 6.1.1.4'
O O 0.0106 0.0060 'International Tables Vol C Tables 4.2.6.8 and 6.1.1.4'
P P 0.1023 0.0942 'International Tables Vol C Tables 4.2.6.8 and 6.1.1.4'
Pt Pt -1.7033 8.3905 'International Tables Vol C Tables 4.2.6.8 and 6.1.1.4'
Ru Ru -1.2594 0.8363 'International Tables Vol C Tables 4.2.6.8 and 6.1.1.4'
H H 0.0000 0.0000 'International Tables Vol C Tables 4.2.6.8 and 6.1.1.4'

loop_
_geom_angle_atom_site_label_1
_geom_angle_atom_site_label_2
_geom_angle_atom_site_label_3
_geom_angle
_geom_angle_site_symmetry_1
_geom_angle_site_symmetry_3
N6 Pt1 N2 177.9(11) . .
N6 Pt1 N5 87.7(10) . .
N2 Pt1 N5 92.1(10) . .
N6 Pt1 N1 87.5(11) . .
N2 Pt1 N1 92.6(11) . .
N5 Pt1 N1 174.0(11) . .
N6 Pt1 Pt2 78.2(7) . .
N2 Pt1 Pt2 103.9(8) . .
N5 Pt1 Pt2 79.0(7) . .
N1 Pt1 Pt2 103.5(8) . .
O2 Pt2 O1 88.4(11) . .
O2 Pt2 N4 176.4(10) . .
O1 Pt2 N4 90.4(12) . .
O2 Pt2 N3 88.6(11) . .
O1 Pt2 N3 173.7(11) . .
N4 Pt2 N3 92.2(11) . .
O2 Pt2 Pt1 77.4(7) . .
O1 Pt2 Pt1 79.1(7) . .
N4 Pt2 Pt1 105.8(9) . .
N3 Pt2 Pt1 105.7(8) . .
O4 Ru1 O4 177.6(10) . 11_655
O4 Ru1 O3 88.9(5) . .
O4 Ru1 O3 88.9(5) 11_655 .
O4 Ru1 O5 91.1(5) . 9_666
O4 Ru1 O5 91.1(5) 11_655 9_666
O3 Ru1 O5 178.4(13) . 9_666
O4 Ru1 Ru1 89.5(6) . 9_666
O4 Ru1 Ru1 89.5(6) 11_655 9_666
O3 Ru1 Ru1 92.1(9) . 9_666
O5 Ru1 Ru1 89.5(9) 9_666 9_666
O4 Ru1 Cl1 90.4(6) . .
O4 Ru1 Cl1 90.4(6) 11_655 .
O3 Ru1 Cl1 86.1(10) . .
O5 Ru1 Cl1 92.3(9) 9_666 .
Ru1 Ru1 Cl1 178.2(4) 9_666 .
C11 O3 Ru1 114(3) . .
C13 O4 Ru1 120(2) . .
C1 N5 Pt1 128(2) . .
C1 O1 Pt2 130(2) . .
C6 N6 Pt1 130(2) . .
C6 O2 Pt2 130(2) . .
F7 P2 F11 90.9(18) . .
F7 P2 F11 90.9(18) . 11_655
F11 P2 F11 178(3) . 11_655
F7 P2 F9 172(4) . .
F11 P2 F9 89.0(17) . .
F11 P2 F9 89.0(17) 11_655 .
F7 P2 F8 85(3) . .
F11 P2 F8 89.4(10) . .
F11 P2 F8 89.4(10) 11_655 .
F9 P2 F8 88(3) . .
F7 P2 F10 97(4) . .
F11 P2 F10 90.6(10) . .
F11 P2 F10 90.6(10) 11_655 .
F9 P2 F10 91(3) . .
F8 P2 F10 178(2) . .
F12 P3 F12 90(4) 9_656 11_655
F12 P3 F12 180(3) 9_656 .
F12 P3 F12 90(4) 11_655 .
F12 P3 F12 90(4) 9_656 3_556
F12 P3 F12 179.994(7) 11_655 3_556
F12 P3 F12 90(4) . 3_556
F12 P3 F13 90.0(15) 9_656 9_656
F12 P3 F13 90.0(15) 11_655 9_656
F12 P3 F13 90.0(15) . 9_656
F12 P3 F13 90.0(16) 3_556 9_656
F12 P3 F13 90.0(15) 9_656 .
F12 P3 F13 90.0(16) 11_655 .
F12 P3 F13 90.0(15) . .
F12 P3 F13 90.0(15) 3_556 .
F13 P3 F13 179.997(8) 9_656 .
O1 C1 N5 124(3) . .
O1 C1 C2 117(3) . .
N5 C1 C2 118(3) . .
C4 C2 C5 123(4) . .
C4 C2 C3 97(3) . .
C5 C2 C3 119(4) . .
C4 C2 C1 108(3) . .
C5 C2 C1 102(4) . .
C3 C2 C1 106(3) . .
O5 C11 O3 128(4) . .
O5 C11 C12 120(4) . .
O3 C11 C12 112(3) . .
O2 C6 N6 124(3) . .
O2 C6 C7 116(3) . .
N6 C6 C7 120(3) . .
F6 P1 F2 109(4) . .
F6 P1 F3 87(4) . .
F2 P1 F3 84(4) . .
F6 P1 F4 82(3) . .
F2 P1 F4 169(3) . .
F3 P1 F4 97(4) . .
F6 P1 F5 167(3) . .
F2 P1 F5 84(3) . .
F3 P1 F5 94(3) . .
F4 P1 F5 85(2) . .
F6 P1 F1 93(4) . .
F2 P1 F1 101(3) . .
F3 P1 F1 174(4) . .
F4 P1 F1 77(2) . .
F5 P1 F1 85(3) . .
O4 C13 O4 122(4) 3_566 .
O4 C13 C14 119.1(19) 3_566 .
O4 C13 C14 119.1(19) . .
C6 C7 C9 116(3) . .
C6 C7 C10 110(3) . .
C9 C7 C10 110(4) . .
C6 C7 C8 115(3) . .
C9 C7 C8 102(3) . .
C10 C7 C8 102(4) . .
C11 O5 Ru1 117(3) . 9_666

loop_
_geom_bond_atom_site_label_1
_geom_bond_atom_site_label_2
_geom_bond_distance
_geom_bond_site_symmetry_2
Pt1 N6 1.96(2) .
Pt1 N2 2.00(3) .
Pt1 N5 2.01(2) .
Pt1 N1 2.05(3) .
Pt1 Pt2 3.0336(18) .
Pt2 O2 1.99(2) .
Pt2 O1 2.02(3) .
Pt2 N4 2.04(3) .
Pt2 N3 2.05(2) .
Ru1 O4 1.986(18) .
Ru1 O4 1.986(18) 11_655
Ru1 O3 1.99(3) .
Ru1 O5 2.06(4) 9_666
Ru1 Ru1 2.272(6) 9_666
Ru1 Cl1 2.539(9) .
O3 C11 1.39(5) .
O4 C13 1.28(3) .
N5 C1 1.32(4) .
O1 C1 1.24(4) .
N6 C6 1.25(4) .
O2 C6 1.24(3) .
P2 F7 1.41(7) .
P2 F11 1.51(3) .
P2 F11 1.51(3) 11_655
P2 F9 1.54(7) .
P2 F8 1.56(2) .
P2 F10 1.62(4) .
P3 F12 1.55(3) 9_656
P3 F12 1.55(3) 11_655
P3 F12 1.55(3) .
P3 F12 1.55(3) 3_556
P3 F13 1.56(2) 9_656
P3 F13 1.56(2) .
C1 C2 1.58(5) .
C2 C4 1.46(5) .
C2 C5 1.47(6) .
C2 C3 1.52(5) .
C11 O5 1.20(5) .
C11 C12 1.60(5) .
C6 C7 1.51(4) .
P1 F6 1.39(4) .
P1 F2 1.40(5) .
P1 F3 1.47(5) .
P1 F4 1.53(3) .
P1 F5 1.57(4) .
P1 F1 1.65(5) .
C13 O4 1.28(3) 3_566
C13 C14 1.54(5) .
C7 C9 1.54(5) .
C7 C10 1.54(6) .
C7 C8 1.62(6) .
O5 Ru1 2.06(4) 9_666

loop_
_geom_torsion_atom_site_label_1
_geom_torsion_atom_site_label_2
_geom_torsion_atom_site_label_3
_geom_torsion_atom_site_label_4
_geom_torsion
_geom_torsion_site_symmetry_1
_geom_torsion_site_symmetry_4
N6 Pt1 Pt2 O2 1.7(10) . .
N2 Pt1 Pt2 O2 -178.9(11) . .
N5 Pt1 Pt2 O2 91.6(10) . .
N1 Pt1 Pt2 O2 -82.8(12) . .
N6 Pt1 Pt2 O1 -89.1(11) . .
N2 Pt1 Pt2 O1 90.2(11) . .
N5 Pt1 Pt2 O1 0.8(11) . .
N1 Pt1 Pt2 O1 -173.7(13) . .
N6 Pt1 Pt2 N4 -176.4(11) . .
N2 Pt1 Pt2 N4 2.9(12) . .
N5 Pt1 Pt2 N4 -86.5(11) . .
N1 Pt1 Pt2 N4 99.1(13) . .
N6 Pt1 Pt2 N3 86.6(11) . .
N2 Pt1 Pt2 N3 -94.1(11) . .
N5 Pt1 Pt2 N3 176.5(11) . .
N1 Pt1 Pt2 N3 2.1(12) . .
O4 Ru1 O3 C11 -89.5(6) . .
O4 Ru1 O3 C11 89.5(6) 11_655 .
O5 Ru1 O3 C11 -179.9(3) 9_666 .
Ru1 Ru1 O3 C11 -0.002(13) 9_666 .
Cl1 Ru1 O3 C11 180.000(12) . .
O4 Ru1 O4 C13 69(31) 11_655 .
O3 Ru1 O4 C13 94.7(15) . .
O5 Ru1 O4 C13 -87.0(15) 9_666 .
Ru1 Ru1 O4 C13 2.5(12) 9_666 .
Cl1 Ru1 O4 C13 -179.3(12) . .
N6 Pt1 N5 C1 76(3) . .
N2 Pt1 N5 C1 -106(3) . .
N1 Pt1 N5 C1 113(10) . .
Pt2 Pt1 N5 C1 -3(2) . .
O2 Pt2 O1 C1 -77(3) . .
N4 Pt2 O1 C1 107(3) . .
N3 Pt2 O1 C1 -139(9) . .
Pt1 Pt2 O1 C1 1(3) . .
N2 Pt1 N6 C6 -162(25) . .
N5 Pt1 N6 C6 -80(3) . .
N1 Pt1 N6 C6 104(3) . .
Pt2 Pt1 N6 C6 0(3) . .
O1 Pt2 O2 C6 75(3) . .
N4 Pt2 O2 C6 146(18) . .
N3 Pt2 O2 C6 -111(3) . .
Pt1 Pt2 O2 C6 -4(3) . .
Pt2 O1 C1 N5 -3(5) . .
Pt2 O1 C1 C2 162(2) . .
Pt1 N5 C1 O1 4(5) . .
Pt1 N5 C1 C2 -161(2) . .
O1 C1 C2 C4 44(4) . .
N5 C1 C2 C4 -150(3) . .
O1 C1 C2 C5 -87(4) . .
N5 C1 C2 C5 79(4) . .
O1 C1 C2 C3 147(3) . .
N5 C1 C2 C3 -47(4) . .
Ru1 O3 C11 O5 0.00(2) . .
Ru1 O3 C11 C12 180.000(10) . .
Pt2 O2 C6 N6 6(5) . .
Pt2 O2 C6 C7 -174(2) . .
Pt1 N6 C6 O2 -3(5) . .
Pt1 N6 C6 C7 177(2) . .
Ru1 O4 C13 O4 -1.3(6) . 3_566
Ru1 O4 C13 C14 178.7(6) . .
O2 C6 C7 C9 24(5) . .
N6 C6 C7 C9 -155(3) . .
O2 C6 C7 C10 -101(4) . .
N6 C6 C7 C10 79(4) . .
O2 C6 C7 C8 144(3) . .
N6 C6 C7 C8 -36(5) . .
O3 C11 O5 Ru1 0.00(2) . 9_666
C12 C11 O5 Ru1 180.003(12) . 9_666
